data_4062874
_journal_name_full Organometallics
_journal_paper_doi 10.1021/om049727c
_journal_year 2004
_chemical_formula_sum 'C51 H59 N2 O P Pd'
_chemical_formula_weight 853.37
_space_group_IT_number 2
_symmetry_cell_setting triclinic
_symmetry_space_group_name_Hall '-P 1'
_symmetry_space_group_name_H-M 'P -1'
_cell_angle_alpha 100.3810(10)
_cell_angle_beta 102.6620(10)
_cell_angle_gamma 105.9370(10)
_cell_formula_units_Z 4
_cell_length_a 15.1511(9)
_cell_length_b 17.8042(11)
_cell_length_c 21.5514(13)
_cell_measurement_temperature 100(2)
_cell_volume 5272.1(6)
_diffrn_ambient_temperature 100(2)
_exptl_crystal_density_diffrn 1.075
_cod_depositor_comments
;
The following automatic conversions were performed:
'_symmetry_cell_setting' value 'Triclinic' changed to 'triclinic'
according to '/home/saulius/struct/CIF-dictionaries/cif_core.dic'
dictionary named 'cif_core.dic' version 2.4.1 from 2010-06-29.

Automatic conversion script
Id: cif_fix_enum 1527 2010-12-29 10:47:43Z saulius 
;
_cod_database_code 4062874

loop_
_symmetry_equiv_pos_as_xyz
'x, y, z'
'-x, -y, -z'

loop_
_atom_site_label
_atom_site_type_symbol
_atom_site_fract_x
_atom_site_fract_y
_atom_site_fract_z
_atom_site_U_iso_or_equiv
_atom_site_adp_type
_atom_site_occupancy
_atom_site_symmetry_multiplicity
_atom_site_calc_flag
_atom_site_refinement_flags
_atom_site_disorder_assembly
_atom_site_disorder_group
Pd1 Pd 0.120811(15) 0.614332(15) 0.789323(12) 0.01795(6) Uani 1 1 d . . .
P1A P 0.07453(5) 0.57220(5) 0.87546(4) 0.01911(18) Uani 1 1 d . . .
O1A O 0.22815(12) 0.55737(12) 0.79569(9) 0.0192(5) Uani 1 1 d . . .
N1A N 0.18802(15) 0.73113(15) 0.70793(12) 0.0201(6) Uani 1 1 d . . .
N2A N 0.20801(15) 0.61438(14) 0.68132(12) 0.0195(6) Uani 1 1 d . . .
C1A C 0.17171(18) 0.65828(18) 0.71997(14) 0.0182(7) Uani 1 1 d . . .
C2A C 0.2515(2) 0.74345(19) 0.66485(16) 0.0282(8) Uani 1 1 d . . .
H2AA H 0.3179 0.7768 0.6904 0.034 Uiso 1 1 calc R . .
H2AB H 0.2280 0.7691 0.6305 0.034 Uiso 1 1 calc R . .
C3A C 0.2450(2) 0.65789(18) 0.63546(16) 0.0276(8) Uani 1 1 d . . .
H3AA H 0.2004 0.6366 0.5905 0.033 Uiso 1 1 calc R . .
H3AB H 0.3086 0.6542 0.6341 0.033 Uiso 1 1 calc R . .
C4A C 0.1692(2) 0.79860(18) 0.74296(16) 0.0212(7) Uani 1 1 d . . .
C5A C 0.0927(2) 0.82173(18) 0.71058(15) 0.0212(7) Uani 1 1 d . . .
C6A C 0.0741(2) 0.88587(19) 0.74592(17) 0.0272(8) Uani 1 1 d . . .
H6AA H 0.0225 0.9021 0.7258 0.033 Uiso 1 1 calc R . .
C7A C 0.1278(2) 0.9264(2) 0.80888(17) 0.0315(8) Uani 1 1 d . . .
H7AA H 0.1136 0.9704 0.8319 0.038 Uiso 1 1 calc R . .
C8A C 0.2028(2) 0.90342(19) 0.83914(17) 0.0305(8) Uani 1 1 d . . .
H8AA H 0.2393 0.9313 0.8832 0.037 Uiso 1 1 calc R . .
C9A C 0.2255(2) 0.84079(18) 0.80649(15) 0.0214(7) Uani 1 1 d . . .
C10A C 0.0329(2) 0.77911(19) 0.64095(15) 0.0259(8) Uani 1 1 d . . .
H10A H 0.0457 0.7272 0.6279 0.031 Uiso 1 1 calc R . .
C11A C 0.0595(2) 0.8306(2) 0.59391(16) 0.0332(8) Uani 1 1 d . . .
H11A H 0.1279 0.8429 0.5977 0.050 Uiso 1 1 calc R . .
H11B H 0.0456 0.8811 0.6053 0.050 Uiso 1 1 calc R . .
H11C H 0.0221 0.8008 0.5487 0.050 Uiso 1 1 calc R . .
C12A C -0.0752(2) 0.7598(2) 0.63381(17) 0.0372(9) Uani 1 1 d . . .
H12A H -0.0933 0.7261 0.6632 0.056 Uiso 1 1 calc R . .
H12B H -0.1117 0.7308 0.5882 0.056 Uiso 1 1 calc R . .
H12C H -0.0891 0.8102 0.6455 0.056 Uiso 1 1 calc R . .
C13A C 0.31435(19) 0.82318(19) 0.84054(16) 0.0265(8) Uani 1 1 d . . .
H13A H 0.3157 0.7720 0.8133 0.032 Uiso 1 1 calc R . .
C14A C 0.4045(2) 0.8916(2) 0.84467(19) 0.0421(10) Uani 1 1 d . . .
H14A H 0.4038 0.8985 0.8005 0.063 Uiso 1 1 calc R . .
H14B H 0.4614 0.8781 0.8633 0.063 Uiso 1 1 calc R . .
H14C H 0.4058 0.9419 0.8728 0.063 Uiso 1 1 calc R . .
C15A C 0.3129(2) 0.8121(2) 0.90900(16) 0.0395(9) Uani 1 1 d . . .
H15A H 0.2551 0.7681 0.9055 0.059 Uiso 1 1 calc R . .
H15B H 0.3131 0.8622 0.9368 0.059 Uiso 1 1 calc R . .
H15C H 0.3696 0.7989 0.9286 0.059 Uiso 1 1 calc R . .
C16A C 0.20934(18) 0.53522(18) 0.68014(15) 0.0193(7) Uani 1 1 d . . .
C17A C 0.1992(2) 0.48410(19) 0.62013(16) 0.0258(8) Uani 1 1 d . . .
H17A H 0.1842 0.5009 0.5808 0.031 Uiso 1 1 calc R . .
C18A C 0.2107(2) 0.40986(19) 0.61689(16) 0.0253(7) Uani 1 1 d . . .
C19A C 0.23782(19) 0.38932(18) 0.67609(15) 0.0238(7) Uani 1 1 d . . .
H19A H 0.2502 0.3396 0.6744 0.029 Uiso 1 1 calc R . .
C20A C 0.24773(18) 0.43707(17) 0.73703(15) 0.0173(7) Uani 1 1 d . . .
C21A C 0.22691(18) 0.51136(18) 0.73983(14) 0.0181(7) Uani 1 1 d . . .
C22A C 0.1957(3) 0.3525(2) 0.55191(16) 0.0439(10) Uani 1 1 d . . .
H22A H 0.1767 0.3768 0.5160 0.066 Uiso 1 1 calc R . .
H22B H 0.1453 0.3017 0.5468 0.066 Uiso 1 1 calc R . .
H22C H 0.2554 0.3416 0.5507 0.066 Uiso 1 1 calc R . .
C23A C 0.28089(19) 0.41134(17) 0.79995(15) 0.0195(7) Uani 1 1 d . . .
C24A C 0.3122(2) 0.33592(19) 0.78623(16) 0.0301(8) Uani 1 1 d . . .
H24A H 0.2574 0.2902 0.7557 0.036 Uiso 1 1 calc R . .
H24B H 0.3640 0.3470 0.7646 0.036 Uiso 1 1 calc R . .
C25A C 0.20014(19) 0.39090(19) 0.83313(15) 0.0238(7) Uani 1 1 d . . .
H25A H 0.1802 0.4389 0.8444 0.029 Uiso 1 1 calc R . .
H25B H 0.1441 0.3469 0.8021 0.029 Uiso 1 1 calc R . .
C26A C 0.36714(19) 0.47860(18) 0.84984(15) 0.0259(8) Uani 1 1 d . . .
H26A H 0.4209 0.4908 0.8301 0.031 Uiso 1 1 calc R . .
H26B H 0.3498 0.5282 0.8600 0.031 Uiso 1 1 calc R . .
C27A C 0.3476(2) 0.3124(2) 0.84969(17) 0.0333(9) Uani 1 1 d . . .
H27A H 0.3682 0.2641 0.8390 0.040 Uiso 1 1 calc R . .
C28A C 0.2638(2) 0.29090(19) 0.88012(17) 0.0326(9) Uani 1 1 d . . .
H28A H 0.2095 0.2455 0.8488 0.039 Uiso 1 1 calc R . .
H28B H 0.2842 0.2742 0.9208 0.039 Uiso 1 1 calc R . .
C29A C 0.2333(2) 0.36466(19) 0.89563(16) 0.0279(8) Uani 1 1 d . . .
H29A H 0.1792 0.3513 0.9157 0.033 Uiso 1 1 calc R . .
C30A C 0.3170(2) 0.4348(2) 0.94460(16) 0.0320(8) Uani 1 1 d . . .
H30A H 0.3380 0.4194 0.9859 0.038 Uiso 1 1 calc R . .
H30B H 0.2967 0.4827 0.9552 0.038 Uiso 1 1 calc R . .
C31A C 0.3995(2) 0.4548(2) 0.91375(17) 0.0320(8) Uani 1 1 d . . .
H31A H 0.4548 0.5004 0.9453 0.038 Uiso 1 1 calc R . .
C32A C 0.4303(2) 0.3806(2) 0.89789(17) 0.0367(9) Uani 1 1 d . . .
H32A H 0.4514 0.3643 0.9387 0.044 Uiso 1 1 calc R . .
H32B H 0.4847 0.3935 0.8788 0.044 Uiso 1 1 calc R . .
C33A C 0.01062(19) 0.65998(19) 0.77197(15) 0.0254(8) Uani 1 1 d . . .
H33A H 0.0118 0.6842 0.7346 0.038 Uiso 1 1 calc R . .
H33B H 0.0175 0.7013 0.8111 0.038 Uiso 1 1 calc R . .
H33C H -0.0504 0.6164 0.7618 0.038 Uiso 1 1 calc R . .
C34A C -0.00364(19) 0.61785(18) 0.91002(14) 0.0197(7) Uani 1 1 d . . .
C35A C -0.09289(19) 0.57202(19) 0.91354(15) 0.0248(7) Uani 1 1 d . . .
H35A H -0.1163 0.5152 0.8952 0.030 Uiso 1 1 calc R . .
C36A C -0.1471(2) 0.6093(2) 0.94363(16) 0.0301(8) Uani 1 1 d . . .
H36A H -0.2071 0.5777 0.9464 0.036 Uiso 1 1 calc R . .
C37A C -0.1152(2) 0.6914(2) 0.96951(16) 0.0327(9) Uani 1 1 d . . .
H37A H -0.1533 0.7168 0.9894 0.039 Uiso 1 1 calc R . .
C38A C -0.0256(2) 0.7375(2) 0.96630(16) 0.0312(8) Uani 1 1 d . . .
H38A H -0.0019 0.7943 0.9849 0.037 Uiso 1 1 calc R . .
C39A C 0.0275(2) 0.7000(2) 0.93606(15) 0.0266(8) Uani 1 1 d . . .
H39A H 0.0874 0.7317 0.9331 0.032 Uiso 1 1 calc R . .
C40A C 0.00965(19) 0.46502(18) 0.85512(15) 0.0199(7) Uani 1 1 d . . .
C41A C -0.0574(2) 0.4313(2) 0.79378(16) 0.0294(8) Uani 1 1 d . . .
H41A H -0.0657 0.4643 0.7643 0.035 Uiso 1 1 calc R . .
C42A C -0.1121(2) 0.3506(2) 0.77506(17) 0.0344(9) Uani 1 1 d . . .
H42A H -0.1581 0.3285 0.7331 0.041 Uiso 1 1 calc R . .
C43A C -0.1003(2) 0.3023(2) 0.81704(17) 0.0316(8) Uani 1 1 d . . .
H43A H -0.1379 0.2468 0.8041 0.038 Uiso 1 1 calc R . .
C44A C -0.0337(2) 0.3344(2) 0.87801(17) 0.0287(8) Uani 1 1 d . . .
H44A H -0.0254 0.3010 0.9071 0.034 Uiso 1 1 calc R . .
C45A C 0.0210(2) 0.41536(18) 0.89673(15) 0.0218(7) Uani 1 1 d . . .
H45A H 0.0670 0.4372 0.9387 0.026 Uiso 1 1 calc R . .
C46A C 0.17432(19) 0.59722(17) 0.94925(14) 0.0187(7) Uani 1 1 d . . .
C47A C 0.1609(2) 0.59681(18) 1.01090(15) 0.0220(7) Uani 1 1 d . . .
H47A H 0.0978 0.5775 1.0147 0.026 Uiso 1 1 calc R . .
C48A C 0.2375(2) 0.62384(19) 1.06665(16) 0.0270(8) Uani 1 1 d . . .
H48A H 0.2271 0.6237 1.1085 0.032 Uiso 1 1 calc R . .
C49A C 0.3303(2) 0.65142(19) 1.06135(16) 0.0284(8) Uani 1 1 d . . .
H49A H 0.3836 0.6705 1.0995 0.034 Uiso 1 1 calc R . .
C50A C 0.3437(2) 0.65068(19) 1.00045(15) 0.0262(8) Uani 1 1 d . . .
H50A H 0.4070 0.6688 0.9969 0.031 Uiso 1 1 calc R . .
C51A C 0.2682(2) 0.62448(18) 0.94440(15) 0.0229(7) Uani 1 1 d . . .
H51A H 0.2793 0.6248 0.9027 0.028 Uiso 1 1 calc R . .
Pd2 Pd 0.673991(16) 0.865510(15) 0.701541(13) 0.02302(7) Uani 1 1 d . . .
P1B P 0.60134(5) 0.91268(5) 0.61902(4) 0.0240(2) Uani 1 1 d . . .
O1B O 0.81421(13) 0.92816(12) 0.69815(10) 0.0230(5) Uani 1 1 d . . .
N1B N 0.71726(16) 0.74003(16) 0.77271(13) 0.0271(7) Uani 1 1 d . . .
N2B N 0.83153(16) 0.85469(15) 0.80248(12) 0.0231(6) Uani 1 1 d . . .
C1B C 0.7415(2) 0.81612(19) 0.76625(16) 0.0254(8) Uani 1 1 d . . .
C2B C 0.80150(19) 0.72237(19) 0.80849(17) 0.0298(8) Uani 1 1 d . . .
H2BA H 0.8280 0.6930 0.7778 0.036 Uiso 1 1 calc R . .
H2BB H 0.7855 0.6907 0.8402 0.036 Uiso 1 1 calc R . .
C3B C 0.8691(2) 0.80587(19) 0.84290(17) 0.0316(8) Uani 1 1 d . . .
H3BA H 0.8669 0.8221 0.8888 0.038 Uiso 1 1 calc R . .
H3BB H 0.9357 0.8102 0.8429 0.038 Uiso 1 1 calc R . .
C4B C 0.6282(2) 0.67553(19) 0.73913(17) 0.0255(8) Uani 1 1 d . . .
C5B C 0.5613(2) 0.65719(19) 0.77515(17) 0.0291(8) Uani 1 1 d . . .
C6B C 0.4751(2) 0.5967(2) 0.7423(2) 0.0375(9) Uani 1 1 d . . .
H6BA H 0.4269 0.5844 0.7641 0.045 Uiso 1 1 calc R . .
C7B C 0.4580(2) 0.5541(2) 0.6784(2) 0.0405(10) Uani 1 1 d . . .
H7BA H 0.3988 0.5120 0.6571 0.049 Uiso 1 1 calc R . .
C8B C 0.5263(2) 0.5720(2) 0.64483(19) 0.0378(9) Uani 1 1 d . . .
H8BA H 0.5137 0.5420 0.6008 0.045 Uiso 1 1 calc R . .
C9B C 0.6130(2) 0.6334(2) 0.67522(18) 0.0292(8) Uani 1 1 d . . .
C10B C 0.5801(2) 0.7006(2) 0.84637(16) 0.0301(8) Uani 1 1 d . . .
H10B H 0.6326 0.7532 0.8562 0.036 Uiso 1 1 calc R . .
C11B C 0.6133(2) 0.6523(2) 0.89320(18) 0.0448(10) Uani 1 1 d . . .
H11D H 0.6693 0.6400 0.8844 0.067 Uiso 1 1 calc R . .
H11E H 0.5615 0.6018 0.8864 0.067 Uiso 1 1 calc R . .
H11F H 0.6304 0.6842 0.9388 0.067 Uiso 1 1 calc R . .
C12B C 0.4926(2) 0.7189(2) 0.85902(19) 0.0442(10) Uani 1 1 d . . .
H12D H 0.4716 0.7499 0.8290 0.066 Uiso 1 1 calc R . .
H12E H 0.5087 0.7505 0.9046 0.066 Uiso 1 1 calc R . .
H12F H 0.4410 0.6681 0.8517 0.066 Uiso 1 1 calc R . .
C13B C 0.6873(2) 0.6507(2) 0.63783(17) 0.0319(8) Uani 1 1 d . . .
H13B H 0.7428 0.6985 0.6662 0.038 Uiso 1 1 calc R . .
C14B C 0.7239(2) 0.5787(2) 0.62408(19) 0.0460(10) Uani 1 1 d . . .
H14D H 0.7494 0.5667 0.6657 0.069 Uiso 1 1 calc R . .
H14E H 0.7747 0.5923 0.6025 0.069 Uiso 1 1 calc R . .
H14F H 0.6711 0.5314 0.5953 0.069 Uiso 1 1 calc R . .
C15B C 0.6484(2) 0.6712(2) 0.57424(18) 0.0432(10) Uani 1 1 d . . .
H15D H 0.6255 0.7172 0.5839 0.065 Uiso 1 1 calc R . .
H15E H 0.5953 0.6245 0.5448 0.065 Uiso 1 1 calc R . .
H15F H 0.6993 0.6853 0.5529 0.065 Uiso 1 1 calc R . .
C16B C 0.8860(2) 0.93639(18) 0.80987(16) 0.0228(7) Uani 1 1 d . . .
C17B C 0.9519(2) 0.97853(19) 0.87020(15) 0.0249(7) Uani 1 1 d . . .
H17B H 0.9543 0.9542 0.9060 0.030 Uiso 1 1 calc R . .
C18B C 1.0135(2) 1.05453(19) 0.87929(15) 0.0246(7) Uani 1 1 d . . .
C19B C 1.0091(2) 1.08639(19) 0.82473(16) 0.0247(7) Uani 1 1 d . . .
H19B H 1.0522 1.1388 0.8303 0.030 Uiso 1 1 calc R . .
C20B C 0.94615(19) 1.04678(18) 0.76291(15) 0.0200(7) Uani 1 1 d . . .
C21B C 0.8779(2) 0.96926(18) 0.75448(15) 0.0213(7) Uani 1 1 d . . .
C22B C 1.0903(2) 1.0976(2) 0.94366(16) 0.0412(9) Uani 1 1 d . . .
H22D H 1.0813 1.0661 0.9760 0.062 Uiso 1 1 calc R . .
H22E H 1.0859 1.1512 0.9599 0.062 Uiso 1 1 calc R . .
H22F H 1.1534 1.1036 0.9368 0.062 Uiso 1 1 calc R . .
C23B C 0.95409(19) 1.08297(17) 0.70405(15) 0.0205(7) Uani 1 1 d . . .
C24B C 0.9792(2) 1.02779(19) 0.65291(15) 0.0256(8) Uani 1 1 d . . .
H24C H 0.9290 0.9740 0.6381 0.031 Uiso 1 1 calc R . .
H24D H 1.0405 1.0207 0.6734 0.031 Uiso 1 1 calc R . .
C25B C 1.0331(2) 1.16626(19) 0.72430(16) 0.0333(8) Uani 1 1 d . . .
H25C H 1.0183 1.2042 0.7569 0.040 Uiso 1 1 calc R . .
H25D H 1.0951 1.1608 0.7455 0.040 Uiso 1 1 calc R . .
C26B C 0.8601(2) 1.0951(2) 0.67042(16) 0.0283(8) Uani 1 1 d . . .
H26C H 0.8076 1.0427 0.6558 0.034 Uiso 1 1 calc R . .
H26D H 0.8438 1.1325 0.7025 0.034 Uiso 1 1 calc R . .
C27B C 0.9879(2) 1.0614(2) 0.59325(17) 0.0347(9) Uani 1 1 d . . .
H27B H 1.0040 1.0235 0.5607 0.042 Uiso 1 1 calc R . .
C28B C 1.0661(2) 1.1438(2) 0.61608(17) 0.0384(10) Uani 1 1 d . . .
H28C H 1.1282 1.1379 0.6365 0.046 Uiso 1 1 calc R . .
H28D H 1.0720 1.1663 0.5778 0.046 Uiso 1 1 calc R . .
C29B C 1.0416(2) 1.2007(2) 0.66547(17) 0.0346(9) Uani 1 1 d . . .
H29B H 1.0937 1.2542 0.6806 0.042 Uiso 1 1 calc R . .
C30B C 0.9470(2) 1.21196(19) 0.63294(17) 0.0355(9) Uani 1 1 d . . .
H30C H 0.9525 1.2340 0.5944 0.043 Uiso 1 1 calc R . .
H30D H 0.9311 1.2502 0.6646 0.043 Uiso 1 1 calc R . .
C31B C 0.8691(2) 1.1295(2) 0.61132(17) 0.0321(9) Uani 1 1 d . . .
H31B H 0.8067 1.1357 0.5902 0.039 Uiso 1 1 calc R . .
C32B C 0.8935(2) 1.0729(2) 0.56158(16) 0.0347(9) Uani 1 1 d . . .
H32C H 0.8992 1.0955 0.5234 0.042 Uiso 1 1 calc R . .
H32D H 0.8417 1.0200 0.5457 0.042 Uiso 1 1 calc R . .
C33B C 0.5444(2) 0.81514(19) 0.71508(17) 0.0313(8) Uani 1 1 d . . .
H33D H 0.5522 0.7878 0.7505 0.047 Uiso 1 1 calc R . .
H33E H 0.5016 0.7759 0.6743 0.047 Uiso 1 1 calc R . .
H33F H 0.5167 0.8575 0.7270 0.047 Uiso 1 1 calc R . .
C34B C 0.47237(19) 0.8668(2) 0.58163(15) 0.0249(8) Uani 1 1 d . . .
C35B C 0.4092(2) 0.9105(2) 0.57722(16) 0.0296(8) Uani 1 1 d . . .
H35B H 0.4322 0.9671 0.5964 0.036 Uiso 1 1 calc R . .
C36B C 0.3128(2) 0.8720(2) 0.54490(17) 0.0359(9) Uani 1 1 d . . .
H36B H 0.2702 0.9025 0.5426 0.043 Uiso 1 1 calc R . .
C37B C 0.2777(2) 0.7900(2) 0.51599(17) 0.0348(9) Uani 1 1 d . . .
H37B H 0.2116 0.7643 0.4934 0.042 Uiso 1 1 calc R . .
C38B C 0.3394(2) 0.7460(2) 0.52033(16) 0.0354(9) Uani 1 1 d . . .
H38B H 0.3159 0.6894 0.5009 0.042 Uiso 1 1 calc R . .
C39B C 0.4359(2) 0.7837(2) 0.55300(16) 0.0321(8) Uani 1 1 d . . .
H39B H 0.4778 0.7526 0.5559 0.039 Uiso 1 1 calc R . .
C40B C 0.61608(19) 1.01900(19) 0.64523(16) 0.0238(7) Uani 1 1 d . . .
C41B C 0.6172(2) 1.0485(2) 0.70977(18) 0.0361(9) Uani 1 1 d . . .
H41B H 0.6108 1.0129 0.7377 0.043 Uiso 1 1 calc R . .
C42B C 0.6276(2) 1.1289(2) 0.73405(18) 0.0406(9) Uani 1 1 d . . .
H42B H 0.6282 1.1481 0.7783 0.049 Uiso 1 1 calc R . .
C43B C 0.6370(2) 1.1812(2) 0.69380(19) 0.0375(9) Uani 1 1 d . . .
H43B H 0.6436 1.2363 0.7102 0.045 Uiso 1 1 calc R . .
C44B C 0.6368(2) 1.1532(2) 0.63010(19) 0.0344(9) Uani 1 1 d . . .
H44B H 0.6436 1.1892 0.6025 0.041 Uiso 1 1 calc R . .
C45B C 0.6268(2) 1.0733(2) 0.60581(18) 0.0321(9) Uani 1 1 d . . .
H45B H 0.6272 1.0549 0.5617 0.038 Uiso 1 1 calc R . .
C46B C 0.6436(2) 0.89735(18) 0.54638(16) 0.0243(8) Uani 1 1 d . . .
C47B C 0.7236(2) 0.87163(19) 0.54981(17) 0.0262(7) Uani 1 1 d . . .
H47B H 0.7580 0.8663 0.5904 0.031 Uiso 1 1 calc R . .
C48B C 0.7524(2) 0.85407(19) 0.49412(17) 0.0322(8) Uani 1 1 d . . .
H48B H 0.8064 0.8362 0.4967 0.039 Uiso 1 1 calc R . .
C49B C 0.7042(2) 0.8620(2) 0.43472(18) 0.0395(9) Uani 1 1 d . . .
H49B H 0.7252 0.8502 0.3968 0.047 Uiso 1 1 calc R . .
C50B C 0.6248(2) 0.8875(2) 0.43083(18) 0.0412(10) Uani 1 1 d . . .
H50B H 0.5910 0.8930 0.3901 0.049 Uiso 1 1 calc R . .
C51B C 0.5952(2) 0.9048(2) 0.48636(16) 0.0335(9) Uani 1 1 d . . .
H51B H 0.5407 0.9221 0.4834 0.040 Uiso 1 1 calc R . .

loop_
_atom_site_aniso_label
_atom_site_aniso_U_11
_atom_site_aniso_U_22
_atom_site_aniso_U_33
_atom_site_aniso_U_23
_atom_site_aniso_U_13
_atom_site_aniso_U_12
Pd1 0.01505(12) 0.02401(15) 0.02112(15) 0.01168(12) 0.00875(11) 0.00962(11)
P1A 0.0160(4) 0.0256(5) 0.0207(5) 0.0109(4) 0.0078(4) 0.0095(4)
O1A 0.0183(10) 0.0263(12) 0.0180(12) 0.0076(10) 0.0074(9) 0.0122(9)
N1A 0.0209(13) 0.0241(15) 0.0243(15) 0.0123(12) 0.0137(12) 0.0118(12)
N2A 0.0220(13) 0.0210(15) 0.0231(15) 0.0122(12) 0.0123(12) 0.0103(12)
C1A 0.0149(15) 0.0207(18) 0.0210(18) 0.0089(15) 0.0032(13) 0.0084(13)
C2A 0.0384(19) 0.030(2) 0.034(2) 0.0193(17) 0.0277(17) 0.0193(16)
C3A 0.0341(18) 0.032(2) 0.030(2) 0.0186(17) 0.0205(16) 0.0169(16)
C4A 0.0204(16) 0.0213(18) 0.032(2) 0.0134(16) 0.0176(15) 0.0101(14)
C5A 0.0219(16) 0.0245(19) 0.0266(19) 0.0160(16) 0.0135(15) 0.0108(14)
C6A 0.0275(18) 0.030(2) 0.042(2) 0.0235(18) 0.0207(17) 0.0186(16)
C7A 0.0321(19) 0.032(2) 0.040(2) 0.0093(18) 0.0197(18) 0.0179(17)
C8A 0.0300(19) 0.029(2) 0.033(2) 0.0048(17) 0.0093(16) 0.0107(16)
C9A 0.0230(16) 0.0229(18) 0.0253(19) 0.0109(15) 0.0115(15) 0.0117(15)
C10A 0.0250(17) 0.0275(19) 0.030(2) 0.0120(16) 0.0076(15) 0.0134(15)
C11A 0.0307(19) 0.042(2) 0.034(2) 0.0199(18) 0.0123(17) 0.0141(17)
C12A 0.0254(18) 0.050(2) 0.044(2) 0.024(2) 0.0107(17) 0.0172(17)
C13A 0.0203(16) 0.0234(19) 0.036(2) 0.0093(16) 0.0046(15) 0.0097(14)
C14A 0.0211(18) 0.038(2) 0.072(3) 0.022(2) 0.0140(19) 0.0120(17)
C15A 0.040(2) 0.046(2) 0.039(2) 0.0195(19) 0.0086(18) 0.0211(18)
C16A 0.0117(14) 0.0228(18) 0.0290(19) 0.0111(15) 0.0097(14) 0.0086(13)
C17A 0.0257(17) 0.033(2) 0.0230(19) 0.0128(17) 0.0096(15) 0.0096(16)
C18A 0.0301(18) 0.0232(19) 0.0250(19) 0.0057(16) 0.0146(15) 0.0077(15)
C19A 0.0221(16) 0.0197(18) 0.034(2) 0.0119(16) 0.0133(15) 0.0061(14)
C20A 0.0115(14) 0.0184(17) 0.0233(18) 0.0080(15) 0.0087(13) 0.0025(13)
C21A 0.0102(14) 0.0239(18) 0.0201(18) 0.0070(15) 0.0062(13) 0.0030(13)
C22A 0.068(3) 0.038(2) 0.033(2) 0.0090(19) 0.022(2) 0.021(2)
C23A 0.0157(15) 0.0201(18) 0.0290(19) 0.0118(15) 0.0085(14) 0.0103(13)
C24A 0.0345(19) 0.031(2) 0.038(2) 0.0176(17) 0.0188(17) 0.0190(16)
C25A 0.0169(15) 0.0265(19) 0.031(2) 0.0134(16) 0.0096(14) 0.0065(14)
C26A 0.0176(16) 0.0284(19) 0.035(2) 0.0159(17) 0.0084(15) 0.0074(14)
C27A 0.040(2) 0.033(2) 0.046(2) 0.0235(19) 0.0192(18) 0.0266(17)
C28A 0.0288(18) 0.031(2) 0.043(2) 0.0209(18) 0.0089(17) 0.0110(16)
C29A 0.0244(17) 0.032(2) 0.039(2) 0.0223(17) 0.0162(16) 0.0134(16)
C30A 0.035(2) 0.038(2) 0.030(2) 0.0200(18) 0.0062(17) 0.0174(17)
C31A 0.0228(17) 0.035(2) 0.037(2) 0.0186(18) 0.0026(16) 0.0067(16)
C32A 0.0249(18) 0.051(2) 0.044(2) 0.026(2) 0.0095(17) 0.0189(18)
C33A 0.0166(15) 0.038(2) 0.035(2) 0.0219(17) 0.0125(15) 0.0177(15)
C34A 0.0167(15) 0.0280(19) 0.0221(18) 0.0150(15) 0.0080(14) 0.0122(14)
C35A 0.0209(16) 0.031(2) 0.032(2) 0.0165(16) 0.0124(15) 0.0138(15)
C36A 0.0248(18) 0.043(2) 0.040(2) 0.0264(19) 0.0201(16) 0.0195(17)
C37A 0.035(2) 0.051(3) 0.036(2) 0.0250(19) 0.0238(17) 0.0311(18)
C38A 0.039(2) 0.033(2) 0.032(2) 0.0154(17) 0.0137(17) 0.0200(17)
C39A 0.0237(17) 0.037(2) 0.033(2) 0.0209(17) 0.0160(15) 0.0180(16)
C40A 0.0135(15) 0.0290(19) 0.0233(18) 0.0097(15) 0.0115(14) 0.0100(14)
C41A 0.0331(19) 0.030(2) 0.025(2) 0.0093(17) 0.0098(16) 0.0082(16)
C42A 0.0272(18) 0.037(2) 0.033(2) 0.0044(18) 0.0077(16) 0.0039(17)
C43A 0.0308(19) 0.028(2) 0.037(2) 0.0066(18) 0.0193(17) 0.0044(16)
C44A 0.0280(18) 0.032(2) 0.035(2) 0.0131(17) 0.0178(17) 0.0141(16)
C45A 0.0179(16) 0.0229(19) 0.0283(19) 0.0075(16) 0.0111(14) 0.0082(14)
C46A 0.0199(16) 0.0183(17) 0.0207(18) 0.0078(14) 0.0049(14) 0.0094(13)
C47A 0.0197(16) 0.0266(19) 0.0262(19) 0.0132(15) 0.0117(15) 0.0094(14)
C48A 0.0324(19) 0.034(2) 0.0220(19) 0.0121(16) 0.0097(16) 0.0169(16)
C49A 0.0269(18) 0.030(2) 0.027(2) 0.0083(16) -0.0014(15) 0.0143(15)
C50A 0.0180(16) 0.033(2) 0.030(2) 0.0117(17) 0.0050(15) 0.0109(15)
C51A 0.0197(16) 0.0289(18) 0.026(2) 0.0127(16) 0.0093(15) 0.0107(14)
Pd2 0.01529(13) 0.02823(16) 0.03582(17) 0.02160(13) 0.01148(12) 0.01124(11)
P1B 0.0155(4) 0.0315(5) 0.0343(5) 0.0207(4) 0.0105(4) 0.0116(4)
O1B 0.0151(10) 0.0267(13) 0.0307(13) 0.0154(11) 0.0083(10) 0.0055(9)
N1B 0.0149(13) 0.0335(17) 0.0448(18) 0.0299(15) 0.0120(13) 0.0110(12)
N2B 0.0175(13) 0.0289(16) 0.0334(16) 0.0222(13) 0.0105(12) 0.0124(12)
C1B 0.0192(16) 0.031(2) 0.038(2) 0.0235(17) 0.0163(15) 0.0112(15)
C2B 0.0144(15) 0.034(2) 0.051(2) 0.0286(18) 0.0104(16) 0.0120(15)
C3B 0.0229(17) 0.041(2) 0.046(2) 0.0305(19) 0.0154(16) 0.0169(16)
C4B 0.0152(16) 0.0243(19) 0.045(2) 0.0231(18) 0.0072(16) 0.0105(14)
C5B 0.0157(16) 0.032(2) 0.051(2) 0.0281(19) 0.0122(16) 0.0114(15)
C6B 0.0225(18) 0.042(2) 0.062(3) 0.032(2) 0.0217(19) 0.0113(17)
C7B 0.0222(18) 0.035(2) 0.064(3) 0.024(2) 0.0105(19) 0.0028(16)
C8B 0.034(2) 0.030(2) 0.053(3) 0.0181(19) 0.0152(19) 0.0093(17)
C9B 0.0207(17) 0.027(2) 0.050(2) 0.0218(18) 0.0155(17) 0.0110(15)
C10B 0.0232(17) 0.033(2) 0.039(2) 0.0214(18) 0.0125(16) 0.0059(15)
C11B 0.031(2) 0.063(3) 0.060(3) 0.040(2) 0.0191(19) 0.0251(19)
C12B 0.037(2) 0.052(3) 0.065(3) 0.035(2) 0.034(2) 0.0213(19)
C13B 0.0277(18) 0.028(2) 0.048(2) 0.0174(18) 0.0205(17) 0.0087(16)
C14B 0.039(2) 0.041(2) 0.073(3) 0.024(2) 0.029(2) 0.0222(19)
C15B 0.044(2) 0.045(2) 0.058(3) 0.025(2) 0.031(2) 0.0205(19)
C16B 0.0181(16) 0.0207(18) 0.040(2) 0.0164(16) 0.0172(16) 0.0105(14)
C17B 0.0256(17) 0.037(2) 0.0228(19) 0.0146(16) 0.0125(15) 0.0182(16)
C18B 0.0244(17) 0.031(2) 0.0241(19) 0.0075(16) 0.0113(15) 0.0136(15)
C19B 0.0196(16) 0.0228(18) 0.035(2) 0.0085(16) 0.0125(16) 0.0083(14)
C20B 0.0175(15) 0.0237(18) 0.0265(19) 0.0113(15) 0.0109(14) 0.0117(14)
C21B 0.0184(16) 0.0278(19) 0.0278(19) 0.0139(16) 0.0130(15) 0.0142(14)
C22B 0.051(2) 0.040(2) 0.034(2) 0.0102(19) 0.0109(19) 0.0173(19)
C23B 0.0154(15) 0.0179(17) 0.0316(19) 0.0108(15) 0.0078(14) 0.0069(13)
C24B 0.0257(17) 0.029(2) 0.031(2) 0.0155(16) 0.0147(15) 0.0138(15)
C25B 0.0305(19) 0.029(2) 0.039(2) 0.0148(17) 0.0107(17) 0.0038(16)
C26B 0.0221(17) 0.034(2) 0.043(2) 0.0236(18) 0.0179(16) 0.0159(15)
C27B 0.047(2) 0.041(2) 0.039(2) 0.0232(19) 0.0310(18) 0.0275(19)
C28B 0.0277(18) 0.056(3) 0.053(2) 0.045(2) 0.0232(18) 0.0191(18)
C29B 0.0246(18) 0.034(2) 0.045(2) 0.0233(19) 0.0089(17) 0.0018(16)
C30B 0.038(2) 0.029(2) 0.047(2) 0.0234(19) 0.0162(18) 0.0113(17)
C31B 0.0209(17) 0.039(2) 0.045(2) 0.0289(19) 0.0105(16) 0.0109(16)
C32B 0.0324(19) 0.036(2) 0.033(2) 0.0230(18) 0.0058(17) 0.0000(17)
C33B 0.0237(17) 0.040(2) 0.048(2) 0.0311(19) 0.0172(16) 0.0207(16)
C34B 0.0159(16) 0.037(2) 0.0281(19) 0.0183(17) 0.0104(14) 0.0084(15)
C35B 0.0221(17) 0.038(2) 0.040(2) 0.0262(18) 0.0120(16) 0.0136(16)
C36B 0.0191(17) 0.059(3) 0.045(2) 0.034(2) 0.0140(17) 0.0193(18)
C37B 0.0159(17) 0.056(3) 0.035(2) 0.029(2) 0.0067(16) 0.0055(17)
C38B 0.0304(19) 0.043(2) 0.034(2) 0.0173(18) 0.0104(17) 0.0077(17)
C39B 0.0211(17) 0.039(2) 0.044(2) 0.0247(19) 0.0123(16) 0.0106(16)
C40B 0.0132(15) 0.0292(19) 0.037(2) 0.0193(17) 0.0102(15) 0.0091(14)
C41B 0.034(2) 0.038(2) 0.046(2) 0.024(2) 0.0125(18) 0.0156(17)
C42B 0.045(2) 0.038(2) 0.042(2) 0.012(2) 0.0150(19) 0.0156(19)
C43B 0.032(2) 0.029(2) 0.055(3) 0.013(2) 0.0105(19) 0.0160(17)
C44B 0.0220(18) 0.036(2) 0.054(3) 0.026(2) 0.0099(18) 0.0146(17)
C45B 0.0212(17) 0.044(2) 0.043(2) 0.025(2) 0.0150(17) 0.0164(17)
C46B 0.0175(16) 0.0236(19) 0.035(2) 0.0124(16) 0.0109(15) 0.0064(14)
C47B 0.0195(15) 0.0252(18) 0.036(2) 0.0120(16) 0.0083(15) 0.0077(13)
C48B 0.0254(18) 0.036(2) 0.047(2) 0.0172(19) 0.0198(17) 0.0170(16)
C49B 0.043(2) 0.051(2) 0.045(2) 0.025(2) 0.0284(19) 0.0247(19)
C50B 0.041(2) 0.065(3) 0.037(2) 0.030(2) 0.0198(19) 0.030(2)
C51B 0.0276(18) 0.050(2) 0.039(2) 0.0263(19) 0.0175(17) 0.0224(17)

loop_
_geom_bond_atom_site_label_1
_geom_bond_atom_site_label_2
_geom_bond_distance
_geom_bond_site_symmetry_2
_geom_bond_publ_flag
Pd1 C1A 2.009(3) . yes
Pd1 C33A 2.042(3) . yes
Pd1 O1A 2.1332(18) . yes
Pd1 P1A 2.2987(8) . yes
P1A C46A 1.826(3) . ?
P1A C34A 1.821(3) . ?
P1A C40A 1.811(3) . ?
O1A C21A 1.322(3) . ?
N1A C1A 1.336(3) . ?
N1A C4A 1.432(4) . ?
N1A C2A 1.478(3) . ?
N2A C1A 1.345(3) . ?
N2A C16A 1.411(3) . ?
N2A C3A 1.473(3) . ?
C2A C3A 1.508(4) . ?
C4A C9A 1.390(4) . ?
C4A C5A 1.417(4) . ?
C5A C6A 1.386(4) . ?
C5A C10A 1.505(4) . ?
C6A C7A 1.366(4) . ?
C7A C8A 1.384(4) . ?
C8A C9A 1.375(4) . ?
C9A C13A 1.526(4) . ?
C10A C11A 1.530(4) . ?
C10A C12A 1.545(4) . ?
C13A C15A 1.527(4) . ?
C13A C14A 1.533(4) . ?
C16A C17A 1.392(4) . ?
C16A C21A 1.419(4) . ?
C17A C18A 1.371(4) . ?
C18A C19A 1.397(4) . ?
C18A C22A 1.508(4) . ?
C19A C20A 1.383(4) . ?
C20A C21A 1.436(4) . ?
C20A C23A 1.534(4) . ?
C23A C24A 1.544(4) . ?
C23A C25A 1.540(4) . ?
C23A C26A 1.536(4) . ?
C24A C27A 1.530(4) . ?
C25A C29A 1.531(4) . ?
C26A C31A 1.532(4) . ?
C27A C32A 1.504(4) . ?
C27A C28A 1.541(4) . ?
C28A C29A 1.514(4) . ?
C29A C30A 1.533(4) . ?
C30A C31A 1.529(4) . ?
C31A C32A 1.524(4) . ?
C34A C39A 1.373(4) . ?
C34A C35A 1.400(4) . ?
C35A C36A 1.384(4) . ?
C36A C37A 1.371(4) . ?
C37A C38A 1.404(4) . ?
C38A C39A 1.374(4) . ?
C40A C45A 1.385(4) . ?
C40A C41A 1.389(4) . ?
C41A C42A 1.380(4) . ?
C42A C43A 1.373(4) . ?
C43A C44A 1.379(4) . ?
C44A C45A 1.384(4) . ?
C46A C47A 1.389(4) . ?
C46A C51A 1.405(4) . ?
C47A C48A 1.377(4) . ?
C48A C49A 1.394(4) . ?
C49A C50A 1.370(4) . ?
C50A C51A 1.372(4) . ?
Pd2 C1B 2.018(3) . yes
Pd2 C33B 2.031(3) . yes
Pd2 O1B 2.1352(18) . yes
Pd2 P1B 2.2952(8) . yes
P1B C40B 1.811(3) . ?
P1B C34B 1.825(3) . ?
P1B C46B 1.821(3) . ?
O1B C21B 1.311(3) . ?
N1B C1B 1.344(4) . ?
N1B C4B 1.444(4) . ?
N1B C2B 1.483(3) . ?
N2B C1B 1.330(3) . ?
N2B C16B 1.422(4) . ?
N2B C3B 1.472(3) . ?
C2B C3B 1.497(4) . ?
C4B C5B 1.411(4) . ?
C4B C9B 1.381(4) . ?
C5B C6B 1.383(4) . ?
C5B C10B 1.515(5) . ?
C6B C7B 1.378(5) . ?
C7B C8B 1.388(4) . ?
C8B C9B 1.387(4) . ?
C9B C13B 1.520(4) . ?
C10B C12B 1.517(4) . ?
C10B C11B 1.530(4) . ?
C13B C15B 1.518(4) . ?
C13B C14B 1.536(4) . ?
C16B C17B 1.385(4) . ?
C16B C21B 1.417(4) . ?
C17B C18B 1.368(4) . ?
C18B C19B 1.391(4) . ?
C18B C22B 1.511(4) . ?
C19B C20B 1.385(4) . ?
C20B C21B 1.432(4) . ?
C20B C23B 1.535(4) . ?
C23B C24B 1.524(4) . ?
C23B C26B 1.541(4) . ?
C23B C25B 1.544(4) . ?
C24B C27B 1.529(4) . ?
C25B C29B 1.519(4) . ?
C26B C31B 1.526(4) . ?
C27B C32B 1.529(4) . ?
C27B C28B 1.526(4) . ?
C28B C29B 1.512(5) . ?
C29B C30B 1.534(4) . ?
C30B C31B 1.525(4) . ?
C31B C32B 1.514(5) . ?
C34B C39B 1.394(4) . ?
C34B C35B 1.389(4) . ?
C35B C36B 1.386(4) . ?
C36B C37B 1.379(5) . ?
C37B C38B 1.375(4) . ?
C38B C39B 1.387(4) . ?
C40B C41B 1.390(4) . ?
C40B C45B 1.397(4) . ?
C41B C42B 1.385(4) . ?
C42B C43B 1.383(5) . ?
C43B C44B 1.373(5) . ?
C44B C45B 1.378(4) . ?
C46B C51B 1.388(4) . ?
C46B C47B 1.402(4) . ?
C47B C48B 1.377(4) . ?
C48B C49B 1.380(4) . ?
C49B C50B 1.389(4) . ?
C50B C51B 1.381(4) . ?
